data_7160920
loop_
_publ_author_name
'Gong, Zhi-Yuan'
'Tao, Sheng'
'Li, Xiao-Bin'
'Wang, Tao'
'Chen, Fei'
'Du, Zhi-Hong'
'Bo, Chun-Bo'
'Li, Min'
'Liu, Ning'

_publ_section_title
;
 N-Heterocyclic Carbene Ruthenium Complexes Synthesized by
 Hydrogen-Bonding-Assisted Strategy for Dehydrogenative Rearrangement of
 Esters
;
_journal_name_full 'Organic &amp; Biomolecular Chemistry'
_journal_paper_doi 10.1039/D5OB01811K
_journal_year 2025
_chemical_formula_moiety 'C17 H18 I2 N2 Ru, C H2 Cl2'
_chemical_formula_sum 'C18 H20 Cl2 I2 N2 Ru'
_chemical_formula_weight 690.13
_space_group_crystal_system triclinic
_space_group_IT_number 2
_space_group_name_Hall '-P 1'
_space_group_name_H-M_alt 'P -1'
_atom_sites_solution_hydrogens geom
_atom_sites_solution_primary dual
_audit_creation_date 2024-01-03
_audit_creation_method
;
Olex2 1.2
(compiled 2018.05.29 svn.r3508 for OlexSys, GUI svn.r5506)
;
_audit_update_record
;
2024-01-03 deposited with the CCDC.	2025-12-09 downloaded from the CCDC.
;
_cell_angle_alpha 74.7750(10)
_cell_angle_beta 71.8530(10)
_cell_angle_gamma 83.6420(10)
_cell_formula_units_Z 2
_cell_length_a 8.3565(2)
_cell_length_b 11.5771(3)
_cell_length_c 11.7765(3)
_cell_measurement_reflns_used 8955
_cell_measurement_temperature 173(2)
_cell_measurement_theta_max 72.27
_cell_measurement_theta_min 3.96
_cell_volume 1044.12(5)
_computing_cell_refinement 'SAINT V8.38A (?, 2016)'
_computing_data_reduction 'SAINT V8.38A (?, 2016)'
_computing_molecular_graphics 'Olex2 (Dolomanov et al., 2009)'
_computing_publication_material 'Olex2 (Dolomanov et al., 2009)'
_computing_structure_refinement 'ShelXL (Sheldrick, 2015)'
_computing_structure_solution 'ShelXT (Sheldrick, 2015)'
_diffrn_ambient_temperature 173.0
_diffrn_measured_fraction_theta_full 0.982
_diffrn_measured_fraction_theta_max 0.975
_diffrn_measurement_device_type 'Bruker D8 Venture'
_diffrn_measurement_method '\f and \w scans'
_diffrn_radiation_monochromator graphite
_diffrn_radiation_type CuK\a
_diffrn_radiation_wavelength 1.54178
_diffrn_reflns_av_R_equivalents 0.0495
_diffrn_reflns_av_unetI/netI 0.0505
_diffrn_reflns_Laue_measured_fraction_full 0.982
_diffrn_reflns_Laue_measured_fraction_max 0.975
_diffrn_reflns_limit_h_max 9
_diffrn_reflns_limit_h_min -10
_diffrn_reflns_limit_k_max 14
_diffrn_reflns_limit_k_min -13
_diffrn_reflns_limit_l_max 14
_diffrn_reflns_limit_l_min -14
_diffrn_reflns_number 11482
_diffrn_reflns_point_group_measured_fraction_full 0.982
_diffrn_reflns_point_group_measured_fraction_max 0.975
_diffrn_reflns_theta_full 67.679
_diffrn_reflns_theta_max 72.260
_diffrn_reflns_theta_min 3.959
_diffrn_standards_number 0
_exptl_absorpt_coefficient_mu 31.674
_exptl_absorpt_correction_T_max 0.7536
_exptl_absorpt_correction_T_min 0.3042
_exptl_absorpt_correction_type multi-scan
_exptl_absorpt_process_details
'SADABS-2016/2 (Bruker,2016/2) was used for absorption correction. wR2(int) was 0.1205 before and 0.0670 after correction. The Ratio of minimum to maximum transmission is 0.4037. The \l/2 correction factor is Not present.'
_exptl_crystal_density_diffrn 2.195
_exptl_crystal_description needle
_exptl_crystal_F_000 652
_exptl_crystal_size_max 0.18
_exptl_crystal_size_mid 0.12
_exptl_crystal_size_min 0.11
_refine_diff_density_max 1.992
_refine_diff_density_min -1.897
_refine_diff_density_rms 0.282
_refine_ls_extinction_method none
_refine_ls_goodness_of_fit_ref 1.076
_refine_ls_hydrogen_treatment constr
_refine_ls_matrix_type full
_refine_ls_number_parameters 227
_refine_ls_number_reflns 4024
_refine_ls_number_restraints 13
_refine_ls_restrained_S_all 1.075
_refine_ls_R_factor_all 0.0456
_refine_ls_R_factor_gt 0.0433
_refine_ls_shift/su_max 0.000
_refine_ls_shift/su_mean 0.000
_refine_ls_structure_factor_coef Fsqd
_refine_ls_weighting_details 'w=1/[\s^2^(Fo^2^)+(0.0802P)^2^+2.6453P] where P=(Fo^2^+2Fc^2^)/3'
_refine_ls_weighting_scheme calc
_refine_ls_wR_factor_gt 0.1203
_refine_ls_wR_factor_ref 0.1227
_reflns_Friedel_coverage 0.000
_reflns_number_gt 3810
_reflns_number_total 4024
_reflns_threshold_expression 'I > 2\s(I)'
_cod_data_source_file d5ob01811k2.cif
_cod_data_source_block 11_CCDC2
_cod_database_code 7160920
_shelx_shelxl_version_number 2019/2
_shelx_space_group_comment
;
The symmetry employed for this shelxl refinement is uniquely defined
by the following loop, which should always be used as a source of
symmetry information in preference to the above space-group names.
They are only intended as comments.
;
_shelx_estimated_absorpt_t_max 0.128
_shelx_estimated_absorpt_t_min 0.070
_olex2_refinement_description
;
1. Fixed Uiso
 At 1.2 times of:
  All C(H) groups, All C(H,H) groups
 At 1.5 times of:
  All C(H,H,H) groups
2. Restrained distances
 C17-C12
 1.39 with sigma of 0.01
3. Uiso/Uaniso restraints and constraints
Uanis(C4) \\sim Ueq, Uanis(C15) \\sim Ueq: with sigma of 0.01 and sigma for
terminal atoms of 0.02
4.a Secondary CH2 refined with riding coordinates:
 C2(H2A,H2B), C3(H3A,H3B), C11(H11A,H11B), C18(H18A,H18B)
4.b Aromatic/amide H refined with riding coordinates:
 C7(H7), C8(H8), C9(H9), C10(H10), C13(H13), C14(H14), C15(H15), C16(H16),
 C17(H17)
4.c Idealised Me refined as rotating group:
 C1(H1A,H1B,H1C)
;
_olex2_submission_special_instructions 'No special instructions were received'

loop_
_space_group_symop_operation_xyz
'x, y, z'
'-x, -y, -z'

loop_
_atom_site_label
_atom_site_type_symbol
_atom_site_fract_x
_atom_site_fract_y
_atom_site_fract_z
_atom_site_U_iso_or_equiv
_atom_site_adp_type
_atom_site_occupancy
_atom_site_site_symmetry_order
_atom_site_calc_flag
_atom_site_refinement_flags_posn
_atom_site_refinement_flags_adp
_atom_site_refinement_flags_occupancy
_atom_site_disorder_assembly
_atom_site_disorder_group
C1 C 0.1997(10) 0.4546(7) 0.4409(7) 0.0299(16) Uani 1 1 d . . . . .
H1A H 0.182080 0.538870 0.401668 0.045 Uiso 1 1 calc GR . . . .
H1B H 0.159816 0.442727 0.530595 0.045 Uiso 1 1 calc GR . . . .
H1C H 0.136917 0.404042 0.415851 0.045 Uiso 1 1 calc GR . . . .
C2 C 0.3860(9) 0.4209(6) 0.4015(6) 0.0209(13) Uani 1 1 d . . . . .
H2A H 0.405535 0.338448 0.447476 0.025 Uiso 1 1 calc R . . . .
H2B H 0.450577 0.475904 0.421056 0.025 Uiso 1 1 calc R . . . .
C3 C 0.4470(7) 0.4283(5) 0.2630(5) 0.0112(11) Uani 1 1 d . . . . .
H3A H 0.381188 0.373829 0.243885 0.013 Uiso 1 1 calc R . . . .
H3B H 0.427165 0.510900 0.217545 0.013 Uiso 1 1 calc R . . . .
C4 C 0.6949(8) 0.2899(5) 0.1985(5) 0.0107(11) Uani 1 1 d . U . . .
C5 C 0.7525(7) 0.4728(5) 0.2073(5) 0.0112(11) Uani 1 1 d . . . . .
C6 C 0.9069(7) 0.4129(5) 0.1713(5) 0.0116(11) Uani 1 1 d . . . . .
C7 C 1.0607(9) 0.4643(6) 0.1452(6) 0.0191(13) Uani 1 1 d . . . . .
H7 H 1.165124 0.422751 0.119640 0.023 Uiso 1 1 calc R . . . .
C8 C 1.0514(9) 0.5818(6) 0.1590(6) 0.0206(13) Uani 1 1 d . . . . .
H8 H 1.152875 0.621580 0.141926 0.025 Uiso 1 1 calc R . . . .
C9 C 0.8972(9) 0.6421(5) 0.1973(6) 0.0222(14) Uani 1 1 d . . . . .
H9 H 0.896667 0.720829 0.207617 0.027 Uiso 1 1 calc R . . . .
C10 C 0.7445(9) 0.5896(5) 0.2207(5) 0.0167(12) Uani 1 1 d . . . . .
H10 H 0.639850 0.631381 0.244699 0.020 Uiso 1 1 calc R . . . .
C11 C 0.9868(8) 0.2039(5) 0.1378(6) 0.0175(12) Uani 1 1 d . . . . .
H11A H 1.059572 0.183869 0.192850 0.021 Uiso 1 1 calc R . . . .
H11B H 1.059083 0.227533 0.051506 0.021 Uiso 1 1 calc R . . . .
C13 C 0.8399(8) 0.0804(5) 0.0530(5) 0.0158(12) Uani 1 1 d . . . . .
H13 H 0.892521 0.125693 -0.027792 0.019 Uiso 1 1 calc R . . . .
C14 C 0.7178(9) -0.0052(6) 0.0729(6) 0.0221(13) Uani 1 1 d . . . . .
H14 H 0.691392 -0.018912 0.004722 0.027 Uiso 1 1 calc R . . . .
C15 C 0.6369(9) -0.0690(5) 0.1920(7) 0.0225(14) Uani 1 1 d . U . . .
H15 H 0.555242 -0.125711 0.204648 0.027 Uiso 1 1 calc R . . . .
C16 C 0.6761(9) -0.0496(5) 0.2949(6) 0.0193(13) Uani 1 1 d . . . . .
H16 H 0.615469 -0.089506 0.376127 0.023 Uiso 1 1 calc R . . . .
C17 C 0.8056(8) 0.0295(5) 0.2764(5) 0.0178(13) Uani 1 1 d D . . . .
H17 H 0.840093 0.036719 0.343833 0.021 Uiso 1 1 calc R . . . .
C12 C 0.8822(8) 0.0972(5) 0.1557(5) 0.0159(12) Uani 1 1 d D . . . .
I1 I 0.47853(5) 0.26057(3) 0.01413(3) 0.01351(14) Uani 1 1 d . . . . .
I2 I 0.31256(5) 0.12096(3) 0.36175(3) 0.01917(14) Uani 1 1 d . . . . .
N1 N 0.6266(6) 0.3956(4) 0.2219(4) 0.0102(9) Uani 1 1 d . . . . .
N2 N 0.8661(6) 0.3010(4) 0.1681(4) 0.0113(9) Uani 1 1 d . . . . .
Ru1 Ru 0.62101(5) 0.13056(3) 0.18728(3) 0.00824(14) Uani 1 1 d . . . . .
C18 C 0.8873(10) 0.1796(7) 0.5807(7) 0.0307(16) Uani 1 1 d . . . . .
H18A H 0.907830 0.094282 0.578098 0.037 Uiso 1 1 calc R . . . .
H18B H 0.997103 0.219146 0.546590 0.037 Uiso 1 1 calc R . . . .
Cl1 Cl 0.7963(3) 0.18961(19) 0.73383(15) 0.0400(5) Uani 1 1 d . . . . .
Cl2 Cl 0.7541(5) 0.2481(2) 0.4904(2) 0.0659(9) Uani 1 1 d . . . . .

loop_
_atom_site_aniso_label
_atom_site_aniso_U_11
_atom_site_aniso_U_22
_atom_site_aniso_U_33
_atom_site_aniso_U_23
_atom_site_aniso_U_13
_atom_site_aniso_U_12
C1 0.026(4) 0.036(4) 0.021(3) -0.009(3) 0.003(3) 0.001(3)
C2 0.022(3) 0.028(3) 0.013(3) -0.007(2) -0.005(3) 0.001(3)
C3 0.009(3) 0.011(2) 0.009(2) 0.0014(19) 0.001(2) -0.001(2)
C4 0.017(3) 0.011(2) 0.004(2) 0.0030(18) -0.005(2) -0.002(2)
C5 0.013(3) 0.011(3) 0.006(2) 0.0022(19) -0.001(2) -0.001(2)
C6 0.017(3) 0.010(2) 0.005(2) 0.0030(19) -0.001(2) -0.007(2)
C7 0.021(3) 0.021(3) 0.017(3) -0.001(2) -0.010(3) -0.005(3)
C8 0.020(3) 0.017(3) 0.024(3) 0.001(2) -0.007(3) -0.010(3)
C9 0.035(4) 0.011(3) 0.022(3) 0.002(2) -0.013(3) -0.006(3)
C10 0.025(3) 0.013(3) 0.016(3) -0.001(2) -0.011(3) -0.004(2)
C11 0.020(3) 0.012(3) 0.019(3) -0.005(2) -0.003(2) 0.003(2)
C13 0.019(3) 0.015(3) 0.010(3) -0.004(2) -0.001(2) 0.003(2)
C14 0.031(4) 0.015(3) 0.020(3) -0.009(2) -0.004(3) 0.005(3)
C15 0.028(3) 0.004(2) 0.034(3) -0.003(2) -0.009(3) 0.000(2)
C16 0.023(3) 0.009(3) 0.019(3) 0.007(2) -0.005(3) -0.001(2)
C17 0.029(4) 0.013(3) 0.014(3) 0.001(2) -0.016(3) 0.002(3)
C12 0.021(3) 0.011(3) 0.016(3) -0.003(2) -0.007(2) 0.005(2)
I1 0.0179(2) 0.0152(2) 0.00668(19) 0.00032(13) -0.00494(15) -0.00077(15)
I2 0.0214(2) 0.0139(2) 0.0124(2) 0.00365(14) 0.00490(16) -0.00560(16)
N1 0.015(2) 0.006(2) 0.010(2) -0.0006(16) -0.0036(18) -0.0007(18)
N2 0.014(2) 0.012(2) 0.009(2) -0.0015(17) -0.0055(19) -0.0018(19)
Ru1 0.0128(2) 0.0051(2) 0.0051(2) 0.00130(14) -0.00172(16) -0.00212(16)
C18 0.030(4) 0.030(4) 0.022(3) -0.006(3) 0.008(3) -0.007(3)
Cl1 0.0518(12) 0.0537(11) 0.0165(7) -0.0058(7) -0.0072(8) -0.0244(10)
Cl2 0.134(3) 0.0402(11) 0.0370(11) 0.0009(9) -0.0513(15) -0.0049(14)

loop_
_atom_type_symbol
_atom_type_description
_atom_type_scat_dispersion_real
_atom_type_scat_dispersion_imag
_atom_type_scat_source
C C 0.0181 0.0091 'International Tables Vol C Tables 4.2.6.8 and 6.1.1.4'
H H 0.0000 0.0000 'International Tables Vol C Tables 4.2.6.8 and 6.1.1.4'
Cl Cl 0.3639 0.7018 'International Tables Vol C Tables 4.2.6.8 and 6.1.1.4'
I I -0.3257 6.8362 'International Tables Vol C Tables 4.2.6.8 and 6.1.1.4'
N N 0.0311 0.0180 'International Tables Vol C Tables 4.2.6.8 and 6.1.1.4'
Ru Ru 0.0552 3.2960 'International Tables Vol C Tables 4.2.6.8 and 6.1.1.4'

loop_
_geom_angle_atom_site_label_1
_geom_angle_atom_site_label_2
_geom_angle_atom_site_label_3
_geom_angle
_geom_angle_site_symmetry_1
_geom_angle_site_symmetry_3
_geom_angle_publ_flag
H1A C1 H1B 109.5 . . ?
H1A C1 H1C 109.5 . . ?
H1B C1 H1C 109.5 . . ?
C2 C1 H1A 109.5 . . ?
C2 C1 H1B 109.5 . . ?
C2 C1 H1C 109.5 . . ?
C1 C2 H2A 109.6 . . ?
C1 C2 H2B 109.6 . . ?
C1 C2 C3 110.2(5) . . ?
H2A C2 H2B 108.1 . . ?
C3 C2 H2A 109.6 . . ?
C3 C2 H2B 109.6 . . ?
C2 C3 H3A 109.3 . . ?
C2 C3 H3B 109.3 . . ?
H3A C3 H3B 107.9 . . ?
N1 C3 C2 111.7(5) . . ?
N1 C3 H3A 109.3 . . ?
N1 C3 H3B 109.3 . . ?
N1 C4 N2 105.4(5) . . ?
N1 C4 Ru1 139.5(4) . . ?
N2 C4 Ru1 115.0(4) . . ?
C6 C5 C10 121.0(6) . . ?
C6 C5 N1 107.3(5) . . ?
C10 C5 N1 131.6(6) . . ?
C7 C6 C5 123.2(6) . . ?
N2 C6 C5 104.9(5) . . ?
N2 C6 C7 131.9(6) . . ?
C6 C7 H7 122.3 . . ?
C6 C7 C8 115.4(6) . . ?
C8 C7 H7 122.3 . . ?
C7 C8 H8 119.0 . . ?
C9 C8 C7 121.9(6) . . ?
C9 C8 H8 119.0 . . ?
C8 C9 H9 119.2 . . ?
C10 C9 C8 121.7(6) . . ?
C10 C9 H9 119.2 . . ?
C5 C10 H10 121.6 . . ?
C9 C10 C5 116.8(6) . . ?
C9 C10 H10 121.6 . . ?
H11A C11 H11B 108.7 . . ?
C12 C11 H11A 110.5 . . ?
C12 C11 H11B 110.5 . . ?
N2 C11 H11A 110.5 . . ?
N2 C11 H11B 110.5 . . ?
N2 C11 C12 106.1(5) . . ?
C14 C13 H13 120.4 . . ?
C14 C13 Ru1 75.2(4) . . ?
C12 C13 H13 120.4 . . ?
C12 C13 C14 119.3(5) . . ?
C12 C13 Ru1 68.7(3) . . ?
Ru1 C13 H13 127.7 . . ?
C13 C14 H14 119.9 . . ?
C13 C14 Ru1 67.2(3) . . ?
C15 C14 C13 120.3(6) . . ?
C15 C14 H14 119.9 . . ?
C15 C14 Ru1 73.3(4) . . ?
Ru1 C14 H14 132.7 . . ?
C14 C15 H15 119.8 . . ?
C14 C15 C16 120.3(6) . . ?
C14 C15 Ru1 71.0(4) . . ?
C16 C15 H15 119.8 . . ?
C16 C15 Ru1 69.0(3) . . ?
Ru1 C15 H15 133.4 . . ?
C15 C16 H16 119.9 . . ?
C15 C16 Ru1 74.1(3) . . ?
C17 C16 C15 120.2(5) . . ?
C17 C16 H16 119.9 . . ?
C17 C16 Ru1 70.2(3) . . ?
Ru1 C16 H16 127.9 . . ?
C16 C17 H17 120.6 . . ?
C16 C17 Ru1 72.2(3) . . ?
C12 C17 C16 118.8(5) . . ?
C12 C17 H17 120.6 . . ?
C12 C17 Ru1 67.4(3) . . ?
Ru1 C17 H17 132.6 . . ?
C11 C12 Ru1 116.4(4) . . ?
C13 C12 C11 118.9(5) . . ?
C13 C12 Ru1 72.2(4) . . ?
C17 C12 C11 119.4(5) . . ?
C17 C12 C13 120.9(6) . . ?
C17 C12 Ru1 74.2(4) . . ?
C4 N1 C3 127.1(5) . . ?
C4 N1 C5 110.5(5) . . ?
C5 N1 C3 122.3(5) . . ?
C4 N2 C6 111.8(5) . . ?
C4 N2 C11 122.6(5) . . ?
C6 N2 C11 125.5(5) . . ?
C4 Ru1 C13 100.8(2) . . ?
C4 Ru1 C14 138.1(2) . . ?
C4 Ru1 C15 157.3(2) . . ?
C4 Ru1 C16 125.3(2) . . ?
C4 Ru1 C17 91.2(2) . . ?
C4 Ru1 C12 78.9(2) . . ?
C4 Ru1 I1 87.39(14) . . ?
C4 Ru1 I2 97.92(17) . . ?
C13 Ru1 C14 37.6(2) . . ?
C13 Ru1 C15 66.8(2) . . ?
C13 Ru1 C16 80.8(2) . . ?
C13 Ru1 C17 69.3(2) . . ?
C13 Ru1 I1 93.30(15) . . ?
C13 Ru1 I2 161.11(17) . . ?
C14 Ru1 C15 35.8(2) . . ?
C14 Ru1 I1 89.48(17) . . ?
C14 Ru1 I2 123.87(19) . . ?
C15 Ru1 I1 111.47(18) . . ?
C15 Ru1 I2 94.76(19) . . ?
C16 Ru1 C14 66.3(2) . . ?
C16 Ru1 C15 36.9(2) . . ?
C16 Ru1 I1 147.32(18) . . ?
C16 Ru1 I2 86.66(18) . . ?
C17 Ru1 C14 79.6(2) . . ?
C17 Ru1 C15 66.9(2) . . ?
C17 Ru1 C16 37.6(2) . . ?
C17 Ru1 I1 161.97(16) . . ?
C17 Ru1 I2 108.32(16) . . ?
C12 Ru1 C13 39.1(2) . . ?
C12 Ru1 C14 68.5(3) . . ?
C12 Ru1 C15 80.0(2) . . ?
C12 Ru1 C16 68.7(2) . . ?
C12 Ru1 C17 38.37(19) . . ?
C12 Ru1 I1 124.05(14) . . ?
C12 Ru1 I2 145.61(15) . . ?
I1 Ru1 I2 89.663(17) . . ?
H18A C18 H18B 108.1 . . ?
Cl1 C18 H18A 109.5 . . ?
Cl1 C18 H18B 109.5 . . ?
Cl1 C18 Cl2 110.7(4) . . ?
Cl2 C18 H18A 109.5 . . ?
Cl2 C18 H18B 109.5 . . ?

loop_
_geom_bond_atom_site_label_1
_geom_bond_atom_site_label_2
_geom_bond_distance
_geom_bond_site_symmetry_2
_geom_bond_publ_flag
C1 H1A 0.9800 . ?
C1 H1B 0.9800 . ?
C1 H1C 0.9800 . ?
C1 C2 1.517(10) . ?
C2 H2A 0.9900 . ?
C2 H2B 0.9900 . ?
C2 C3 1.532(8) . ?
C3 H3A 0.9900 . ?
C3 H3B 0.9900 . ?
C3 N1 1.465(7) . ?
C4 N1 1.351(8) . ?
C4 N2 1.374(8) . ?
C4 Ru1 2.058(6) . ?
C5 C6 1.393(8) . ?
C5 C10 1.394(8) . ?
C5 N1 1.397(8) . ?
C6 C7 1.389(9) . ?
C6 N2 1.388(7) . ?
C7 H7 0.9500 . ?
C7 C8 1.403(9) . ?
C8 H8 0.9500 . ?
C8 C9 1.398(10) . ?
C9 H9 0.9500 . ?
C9 C10 1.393(10) . ?
C10 H10 0.9500 . ?
C11 H11A 0.9900 . ?
C11 H11B 0.9900 . ?
C11 C12 1.524(8) . ?
C11 N2 1.464(8) . ?
C13 H13 0.9500 . ?
C13 C14 1.425(10) . ?
C13 C12 1.425(8) . ?
C13 Ru1 2.152(6) . ?
C14 H14 0.9500 . ?
C14 C15 1.395(10) . ?
C14 Ru1 2.257(6) . ?
C15 H15 0.9500 . ?
C15 C16 1.426(10) . ?
C15 Ru1 2.287(6) . ?
C16 H16 0.9500 . ?
C16 C17 1.423(9) . ?
C16 Ru1 2.220(6) . ?
C17 H17 0.9500 . ?
C17 C12 1.416(7) . ?
C17 Ru1 2.194(6) . ?
C12 Ru1 2.106(6) . ?
I1 Ru1 2.7100(5) . ?
I2 Ru1 2.7427(6) . ?
C18 H18A 0.9900 . ?
C18 H18B 0.9900 . ?
C18 Cl1 1.755(7) . ?
C18 Cl2 1.760(9) . ?
